data_7700390
loop_
_publ_author_name
'Muzio\/l, Tadeusz M'
'Tereba, Natalia'
'Podgajny, Robert'
'K\;edziera, Dariusz'
'Wrzeszcz, Grzegorz'

_publ_section_title
;
 Solvent-assisted structural conversion involving bimetallic complexes
 based on the tris(oxalato)ferrate(iii) unit with the green \\rightarrow
 blue \\rightarrow red crystal color sequence.
;
_journal_issue 30
_journal_name_full 'Dalton transactions (Cambridge, England : 2003)'
_journal_page_first 11536
_journal_page_last 11546
_journal_paper_doi 10.1039/c9dt02216c
_journal_volume 48
_journal_year 2019
_chemical_formula_moiety '(Cu 2+)2, (N2 C10 H8)6, (Fe 3+), (C2 O4 2-)3, 10(H2O)'
_chemical_formula_sum 'C66 H68 Cu2 Fe N13 O25'
_chemical_formula_weight 1626.26
_space_group_crystal_system monoclinic
_space_group_IT_number 14
_space_group_name_Hall '-P 2ybc'
_space_group_name_H-M_alt 'P 1 21/c 1'
_symmetry_cell_setting monoclinic
_symmetry_Int_Tables_number 14
_symmetry_space_group_name_Hall '-P 2ybc'
_symmetry_space_group_name_H-M 'P 1 21/c 1'
_atom_sites_solution_hydrogens mixed
_audit_creation_method SHELXL-2013
_audit_update_record
;
2019-06-20 deposited with the CCDC.    2019-06-26 downloaded from the CCDC.
;
_cell_angle_alpha 90
_cell_angle_beta 95.874(2)
_cell_angle_gamma 90
_cell_formula_units_Z 4
_cell_length_a 22.7927(6)
_cell_length_b 13.8928(4)
_cell_length_c 22.2881(6)
_cell_measurement_reflns_used 23234
_cell_measurement_temperature 100(2)
_cell_measurement_theta_max 37.15
_cell_measurement_theta_min 2.755
_cell_volume 7020.6(3)
_computing_data_reduction 'xdsapp & CrysAlis RED 171'
_computing_molecular_graphics 'WinGX v1.80.05 (Farrugia, J.Appl.Cryst. 2012)'
_computing_publication_material CIFTAB
_computing_structure_refinement 'SHELXL-2013 (Sheldrick, 2013)'
_computing_structure_solution 'SHELXS-97 (Sheldrick, 1997)'
_diffrn_ambient_temperature 100(2)
_diffrn_measured_fraction_theta_full 0.994
_diffrn_measured_fraction_theta_max 0.990
_diffrn_measurement_device_type 'BL14-2 beamline'
_diffrn_measurement_method 'spindle axis rotation'
_diffrn_radiation_probe x-ray
_diffrn_radiation_type synchrotron
_diffrn_radiation_wavelength 0.7999
_diffrn_reflns_av_R_equivalents 0.0780
_diffrn_reflns_av_unetI/netI 0.0471
_diffrn_reflns_Laue_measured_fraction_full 0.994
_diffrn_reflns_Laue_measured_fraction_max 0.990
_diffrn_reflns_limit_h_max 28
_diffrn_reflns_limit_h_min -28
_diffrn_reflns_limit_k_max 17
_diffrn_reflns_limit_k_min -17
_diffrn_reflns_limit_l_max 13
_diffrn_reflns_limit_l_min -13
_diffrn_reflns_number 62091
_diffrn_reflns_point_group_measured_fraction_full 0.994
_diffrn_reflns_point_group_measured_fraction_max 0.990
_diffrn_reflns_theta_full 28.681
_diffrn_reflns_theta_max 29.996
_diffrn_reflns_theta_min 2.756
_diffrn_source synchrotron
_diffrn_source_type 'BL14-2 beamline (BESSY II, Berlin)'
_exptl_absorpt_coefficient_mu 1.174
_exptl_absorpt_correction_T_max 0.933
_exptl_absorpt_correction_T_min 0.720
_exptl_absorpt_correction_type numerical
_exptl_absorpt_process_details 'CrysAlis CCD, Oxford 2001'
_exptl_crystal_colour red
_exptl_crystal_density_diffrn 1.539
_exptl_crystal_description rod
_exptl_crystal_F_000 3356
_exptl_crystal_size_max 0.300
_exptl_crystal_size_mid 0.070
_exptl_crystal_size_min 0.060
_refine_diff_density_max 0.384
_refine_diff_density_min -0.412
_refine_diff_density_rms 0.060
_refine_ls_extinction_method none
_refine_ls_goodness_of_fit_ref 1.053
_refine_ls_hydrogen_treatment mixed
_refine_ls_matrix_type full
_refine_ls_number_parameters 1024
_refine_ls_number_reflns 9257
_refine_ls_number_restraints 30
_refine_ls_restrained_S_all 1.053
_refine_ls_R_factor_all 0.0530
_refine_ls_R_factor_gt 0.0378
_refine_ls_shift/su_max 0.001
_refine_ls_shift/su_mean 0.000
_refine_ls_structure_factor_coef Fsqd
_refine_ls_weighting_details 'w=1/[\s^2^(Fo^2^)+(0.0436P)^2^+1.4953P] where P=(Fo^2^+2Fc^2^)/3'
_refine_ls_weighting_scheme calc
_refine_ls_wR_factor_gt 0.0879
_refine_ls_wR_factor_ref 0.0947
_reflns_Friedel_coverage 0.000
_reflns_number_gt 7384
_reflns_number_total 9257
_reflns_threshold_expression 'I > 2\s(I)'
_cod_data_source_file c9dt02216c2.cif
_cod_data_source_block structure3
_cod_depositor_comments 'Adding full bibliography for 7700388--7700391.cif.'
_cod_original_sg_symbol_H-M 'P 21/c'
_cod_database_code 7700390
_shelx_space_group_comment
;
The symmetry employed for this shelxl refinement is uniquely defined
by the following loop, which should always be used as a source of
symmetry information in preference to the above space-group names.
They are only intended as comments.
;
_shelx_estimated_absorpt_t_min 0.720
_shelx_estimated_absorpt_t_max 0.933
_shelxl_version_number 2013-4

loop_
_space_group_symop_operation_xyz
'x, y, z'
'-x, y+1/2, -z+1/2'
'-x, -y, -z'
'x, -y-1/2, z-1/2'

loop_
_atom_site_label
_atom_site_type_symbol
_atom_site_fract_x
_atom_site_fract_y
_atom_site_fract_z
_atom_site_U_iso_or_equiv
_atom_site_adp_type
_atom_site_occupancy
_atom_site_site_symmetry_order
_atom_site_calc_flag
_atom_site_refinement_flags_posn
_atom_site_refinement_flags_adp
Cu1 Cu 0.40861(2) 0.66916(2) 0.24884(2) 0.01910(15) Uani 1 1 d . .
N11 N 0.48350(10) 0.61158(17) 0.29135(15) 0.0162(8) Uani 1 1 d . .
C11 C 0.48302(13) 0.5622(2) 0.34316(19) 0.0202(11) Uani 1 1 d . .
H11 H 0.4461 0.5482 0.3575 0.024 Uiso 1 1 calc R U
C12 C 0.53394(13) 0.5309(2) 0.37655(18) 0.0205(10) Uani 1 1 d . .
H12 H 0.5322 0.4961 0.4130 0.025 Uiso 1 1 calc R U
C13 C 0.58722(13) 0.5515(2) 0.35549(19) 0.0225(11) Uani 1 1 d . .
H13 H 0.6230 0.5316 0.3776 0.027 Uiso 1 1 calc R U
C14 C 0.58832(13) 0.6014(2) 0.30182(19) 0.0210(11) Uani 1 1 d . .
H14 H 0.6249 0.6155 0.2868 0.025 Uiso 1 1 calc R U
C15 C 0.53575(12) 0.6308(2) 0.27015(18) 0.0172(10) Uani 1 1 d . .
C16 C 0.53358(12) 0.6861(2) 0.21283(18) 0.0179(10) Uani 1 1 d . .
C17 C 0.58384(13) 0.7116(2) 0.18617(19) 0.0214(11) Uani 1 1 d . .
H17 H 0.6217 0.6928 0.2042 0.026 Uiso 1 1 calc R U
C18 C 0.57853(14) 0.7643(2) 0.1334(2) 0.0251(12) Uani 1 1 d . .
H18 H 0.6126 0.7822 0.1148 0.030 Uiso 1 1 calc R U
C19 C 0.52325(14) 0.7906(2) 0.10827(18) 0.0234(10) Uani 1 1 d . .
H19 H 0.5184 0.8281 0.0724 0.028 Uiso 1 1 calc R U
C20 C 0.47484(14) 0.7613(2) 0.1363(2) 0.0223(11) Uani 1 1 d . .
H20 H 0.4367 0.7784 0.1184 0.027 Uiso 1 1 calc R U
N20 N 0.47913(10) 0.70994(18) 0.18756(15) 0.0185(8) Uani 1 1 d . .
N21 N 0.41747(10) 0.79532(17) 0.29463(14) 0.0172(8) Uani 1 1 d . .
C21 C 0.45338(13) 0.8122(2) 0.34507(17) 0.0193(10) Uani 1 1 d . .
H21 H 0.4812 0.7642 0.3590 0.023 Uiso 1 1 calc R U
C22 C 0.45139(13) 0.8965(2) 0.37751(18) 0.0242(11) Uani 1 1 d . .
H22 H 0.4775 0.9066 0.4130 0.029 Uiso 1 1 calc R U
C23 C 0.41084(14) 0.9656(2) 0.35742(19) 0.0271(11) Uani 1 1 d . .
H23 H 0.4086 1.0243 0.3790 0.033 Uiso 1 1 calc R U
C24 C 0.37335(13) 0.9491(2) 0.30564(18) 0.0207(10) Uani 1 1 d . .
H24 H 0.3449 0.9960 0.2914 0.025 Uiso 1 1 calc R U
C25 C 0.37779(12) 0.8632(2) 0.27468(17) 0.0158(10) Uani 1 1 d . .
C26 C 0.34062(12) 0.8386(2) 0.21872(18) 0.0176(10) Uani 1 1 d . .
C27 C 0.30402(12) 0.9036(2) 0.18663(18) 0.0221(11) Uani 1 1 d . .
H27 H 0.2995 0.9667 0.2018 0.027 Uiso 1 1 calc R U
C28 C 0.27398(13) 0.8764(2) 0.13227(19) 0.0250(11) Uani 1 1 d . .
H28 H 0.2493 0.9209 0.1092 0.030 Uiso 1 1 calc R U
C29 C 0.28050(13) 0.7832(2) 0.11208(18) 0.0240(10) Uani 1 1 d . .
H29 H 0.2604 0.7624 0.0749 0.029 Uiso 1 1 calc R U
C30 C 0.31686(13) 0.7208(2) 0.14701(19) 0.0222(11) Uani 1 1 d . .
H30 H 0.3207 0.6565 0.1335 0.027 Uiso 1 1 calc R U
N30 N 0.34676(10) 0.74734(17) 0.19881(15) 0.0164(9) Uani 1 1 d . .
N31 N 0.34487(10) 0.61353(18) 0.31483(15) 0.0219(9) Uani 1 1 d . .
C31 C 0.32686(13) 0.6544(2) 0.3643(2) 0.0257(11) Uani 1 1 d . .
H31 H 0.3388 0.7186 0.3737 0.031 Uiso 1 1 calc R U
C32 C 0.29181(13) 0.6081(2) 0.40235(19) 0.0282(11) Uani 1 1 d . .
H32 H 0.2795 0.6399 0.4366 0.034 Uiso 1 1 calc R U
C33 C 0.27536(14) 0.5147(3) 0.3891(2) 0.0331(12) Uani 1 1 d . .
H33 H 0.2515 0.4806 0.4145 0.040 Uiso 1 1 calc R U
C34 C 0.29357(14) 0.4710(3) 0.3389(2) 0.0305(12) Uani 1 1 d . .
H34 H 0.2826 0.4064 0.3294 0.037 Uiso 1 1 calc R U
C35 C 0.32817(12) 0.5222(2) 0.30200(18) 0.0196(10) Uani 1 1 d . .
C36 C 0.34907(12) 0.4806(2) 0.24723(19) 0.0224(11) Uani 1 1 d . .
C37 C 0.33537(14) 0.3875(2) 0.2276(2) 0.0305(12) Uani 1 1 d . .
H37 H 0.3114 0.3477 0.2498 0.037 Uiso 1 1 calc R U
C38 C 0.35636(14) 0.3529(2) 0.1762(2) 0.0333(13) Uani 1 1 d . .
H38 H 0.3472 0.2892 0.1629 0.040 Uiso 1 1 calc R U
C39 C 0.39075(14) 0.4110(2) 0.1438(2) 0.0315(12) Uani 1 1 d . .
H39 H 0.4055 0.3884 0.1081 0.038 Uiso 1 1 calc R U
C40 C 0.40316(13) 0.5035(2) 0.1652(2) 0.0256(11) Uani 1 1 d . .
H40 H 0.4268 0.5442 0.1433 0.031 Uiso 1 1 calc R U
N40 N 0.38315(10) 0.53737(18) 0.21544(16) 0.0206(9) Uani 1 1 d . .
Cu2 Cu 0.07727(2) 0.74268(3) 0.26754(2) 0.01960(16) Uani 1 1 d . .
N41 N -0.00467(10) 0.70481(18) 0.23086(14) 0.0186(8) Uani 1 1 d . .
C41 C -0.01556(13) 0.6454(2) 0.18384(19) 0.0226(11) Uani 1 1 d . .
H41 H 0.0168 0.6214 0.1647 0.027 Uiso 1 1 calc R U
C42 C -0.07197(13) 0.6174(2) 0.16192(18) 0.0238(10) Uani 1 1 d . .
H42 H -0.0783 0.5753 0.1283 0.029 Uiso 1 1 calc R U
C43 C -0.11866(13) 0.6522(2) 0.19010(19) 0.0241(11) Uani 1 1 d . .
H43 H -0.1578 0.6333 0.1765 0.029 Uiso 1 1 calc R U
C44 C -0.10841(13) 0.7143(2) 0.23788(18) 0.0228(11) Uani 1 1 d . .
H44 H -0.1405 0.7395 0.2571 0.027 Uiso 1 1 calc R U
C45 C -0.05066(12) 0.7402(2) 0.25811(18) 0.0176(10) Uani 1 1 d . .
C46 C -0.03563(12) 0.8060(2) 0.30929(17) 0.0165(10) Uani 1 1 d . .
C47 C -0.07810(13) 0.8506(2) 0.34010(18) 0.0222(10) Uani 1 1 d . .
H47 H -0.1188 0.8395 0.3287 0.027 Uiso 1 1 calc R U
C48 C -0.06037(14) 0.9113(2) 0.38741(19) 0.0266(11) Uani 1 1 d . .
H48 H -0.0888 0.9433 0.4085 0.032 Uiso 1 1 calc R U
C49 C -0.00097(14) 0.9252(2) 0.40385(18) 0.0250(11) Uani 1 1 d . .
H49 H 0.0123 0.9662 0.4366 0.030 Uiso 1 1 calc R U
C50 C 0.03880(13) 0.8777(2) 0.37141(18) 0.0242(11) Uani 1 1 d . .
H50 H 0.0797 0.8864 0.3830 0.029 Uiso 1 1 calc R U
N50 N 0.02250(10) 0.82016(17) 0.32462(15) 0.0214(8) Uani 1 1 d . .
N51 N 0.08946(11) 0.85885(19) 0.20658(15) 0.0260(9) Uani 1 1 d . .
C51 C 0.05947(15) 0.8778(3) 0.1531(2) 0.0373(13) Uani 1 1 d . .
H51 H 0.0262 0.8390 0.1404 0.045 Uiso 1 1 calc R U
C52 C 0.07437(15) 0.9507(3) 0.1156(2) 0.0430(13) Uani 1 1 d . .
H52 H 0.0524 0.9608 0.0776 0.052 Uiso 1 1 calc R U
C53 C 0.12187(15) 1.0085(3) 0.1344(2) 0.0394(13) Uani 1 1 d . .
H53 H 0.1327 1.0602 0.1099 0.047 Uiso 1 1 calc R U
C54 C 0.15348(14) 0.9900(2) 0.1896(2) 0.0307(12) Uani 1 1 d . .
H54 H 0.1863 1.0291 0.2033 0.037 Uiso 1 1 calc R U
C55 C 0.13703(13) 0.9142(2) 0.22474(19) 0.0223(11) Uani 1 1 d . .
C56 C 0.16934(12) 0.8868(2) 0.28285(18) 0.0186(10) Uani 1 1 d . .
C57 C 0.21526(13) 0.9412(2) 0.31139(19) 0.0248(11) Uani 1 1 d . .
H57 H 0.2280 0.9982 0.2929 0.030 Uiso 1 1 calc R U
C58 C 0.24210(13) 0.9122(2) 0.3664(2) 0.0274(11) Uani 1 1 d . .
H58 H 0.2731 0.9493 0.3865 0.033 Uiso 1 1 calc R U
C59 C 0.22371(13) 0.8288(2) 0.39231(19) 0.0258(11) Uani 1 1 d . .
H59 H 0.2416 0.8075 0.4304 0.031 Uiso 1 1 calc R U
C60 C 0.17847(13) 0.7772(2) 0.36128(19) 0.0221(11) Uani 1 1 d . .
H60 H 0.1661 0.7190 0.3785 0.027 Uiso 1 1 calc R U
N60 N 0.15144(10) 0.80514(18) 0.30835(15) 0.0187(8) Uani 1 1 d . .
N61 N 0.12594(11) 0.64227(19) 0.21576(18) 0.0292(10) Uani 1 1 d . .
C61 C 0.14542(15) 0.6595(3) 0.1627(2) 0.0365(14) Uani 1 1 d . .
H61 H 0.1327 0.7168 0.1420 0.044 Uiso 1 1 calc R U
C62 C 0.18331(14) 0.5988(3) 0.1357(2) 0.0369(12) Uani 1 1 d . .
H62 H 0.1954 0.6130 0.0971 0.044 Uiso 1 1 calc R U
C63 C 0.20280(15) 0.5173(3) 0.1667(2) 0.0374(14) Uani 1 1 d . .
H63 H 0.2297 0.4749 0.1504 0.045 Uiso 1 1 calc R U
C64 C 0.18294(14) 0.4980(2) 0.2217(2) 0.0310(13) Uani 1 1 d . .
H64 H 0.1958 0.4418 0.2434 0.037 Uiso 1 1 calc R U
C65 C 0.14377(13) 0.5613(2) 0.2452(2) 0.0238(11) Uani 1 1 d . .
C66 C 0.11905(13) 0.5435(2) 0.3027(2) 0.0264(12) Uani 1 1 d . .
C67 C 0.12809(14) 0.4596(2) 0.3362(2) 0.0355(13) Uani 1 1 d . .
H67 H 0.1513 0.4093 0.3221 0.043 Uiso 1 1 calc R U
C68 C 0.10393(15) 0.4488(3) 0.3894(2) 0.0436(14) Uani 1 1 d . .
H68 H 0.1106 0.3915 0.4124 0.052 Uiso 1 1 calc R U
C69 C 0.06960(13) 0.5220(3) 0.4096(2) 0.0367(12) Uani 1 1 d . .
H69 H 0.0521 0.5161 0.4463 0.044 Uiso 1 1 calc R U
C70 C 0.06166(14) 0.6040(2) 0.3746(2) 0.0290(13) Uani 1 1 d . .
H70 H 0.0383 0.6547 0.3881 0.035 Uiso 1 1 calc R U
N70 N 0.08522(11) 0.61501(18) 0.32289(17) 0.0253(10) Uani 1 1 d . .
Fe3 Fe 0.18534(2) 0.25970(3) 0.00726(3) 0.02155(19) Uani 1 1 d . .
O71 O 0.24797(9) 0.35365(14) -0.01342(13) 0.0228(7) Uani 1 1 d . .
O72 O 0.31086(9) 0.38042(15) -0.08279(12) 0.0263(7) Uani 1 1 d . .
C73 C 0.26951(13) 0.3378(2) -0.0635(2) 0.0223(12) Uani 1 1 d . .
C74 C 0.23767(13) 0.2557(2) -0.1016(3) 0.0203(15) Uani 1 1 d . .
O75 O 0.19926(9) 0.20991(15) -0.07410(12) 0.0233(7) Uani 1 1 d . .
O76 O 0.24860(11) 0.24023(16) -0.15347(17) 0.0273(10) Uani 1 1 d . .
O81 O 0.11807(9) 0.16952(15) 0.01735(12) 0.0273(7) Uani 1 1 d . .
O82 O 0.01930(9) 0.16025(17) 0.00656(14) 0.0410(8) Uani 1 1 d . .
C83 C 0.06568(14) 0.2031(2) 0.00357(19) 0.0285(11) Uani 1 1 d . .
C84 C 0.06522(13) 0.3093(2) -0.01982(18) 0.0234(10) Uani 1 1 d . .
O85 O 0.11736(8) 0.34622(15) -0.01944(12) 0.0250(7) Uani 1 1 d . .
O86 O 0.01888(9) 0.34915(17) -0.03665(13) 0.0331(8) Uani 1 1 d . .
O91 O 0.19104(9) 0.30985(15) 0.09151(12) 0.0220(7) Uani 1 1 d . .
O92 O 0.22044(9) 0.26471(16) 0.18633(18) 0.0237(11) Uani 1 1 d . .
C93 C 0.21781(12) 0.2540(2) 0.1317(3) 0.0204(17) Uani 1 1 d . .
C94 C 0.24867(12) 0.1663(2) 0.1039(3) 0.0186(13) Uani 1 1 d . .
O95 O 0.24112(9) 0.16098(15) 0.04653(16) 0.0217(8) Uani 1 1 d . .
O96 O 0.27716(10) 0.11102(16) 0.13824(12) 0.0290(8) Uani 1 1 d . .
N97 N 0.41582(12) 0.5988(2) 0.48582(16) 0.0303(9) Uani 1 1 d . .
O97 O 0.37908(11) 0.61423(18) 0.52315(14) 0.0385(8) Uani 1 1 d . .
O98 O 0.44394(10) 0.66864(18) 0.46677(14) 0.0427(8) Uani 1 1 d . .
O99 O 0.42307(10) 0.51588(17) 0.46607(13) 0.0366(8) Uani 1 1 d . .
O1 O 0.55752(11) 0.73921(16) 0.45170(14) 0.0316(8) Uani 1 1 d D .
H1A H 0.5851(14) 0.705(3) 0.4640(19) 0.047 Uiso 1 1 d D U
H1B H 0.5257(14) 0.713(3) 0.4573(19) 0.047 Uiso 1 1 d D U
O2 O 0.28187(10) 0.37401(16) -0.23372(14) 0.0215(7) Uani 1 1 d D .
H2A H 0.2682(15) 0.349(3) -0.2658(15) 0.032 Uiso 1 1 d D U
H2B H 0.2758(15) 0.342(3) -0.2035(15) 0.032 Uiso 1 1 d D U
O3 O 0.42360(10) 0.40252(17) -0.01418(14) 0.0335(8) Uani 1 1 d D .
H3A H 0.4297(16) 0.347(2) 0.0049(18) 0.050 Uiso 1 1 d D U
H3B H 0.3915(15) 0.406(3) -0.0288(19) 0.050 Uiso 1 1 d D U
O4 O 0.26272(10) 0.55141(18) 0.02694(15) 0.0355(8) Uani 1 1 d D .
H4A H 0.2892(16) 0.586(2) 0.022(2) 0.053 Uiso 1 1 d D U
H4B H 0.2680(16) 0.496(2) 0.016(2) 0.053 Uiso 1 1 d D U
O5 O 0.13998(10) 0.54728(18) -0.02120(15) 0.0393(8) Uani 1 1 d D .
H5A H 0.1271(16) 0.491(3) -0.019(2) 0.059 Uiso 1 1 d D U
H5B H 0.1736(15) 0.553(3) -0.011(2) 0.059 Uiso 1 1 d D U
O6 O 0.34974(10) 0.36306(18) 0.49278(14) 0.0352(8) Uani 1 1 d D .
H6A H 0.3181(15) 0.368(3) 0.5087(19) 0.053 Uiso 1 1 d D U
H6B H 0.3654(16) 0.415(3) 0.4887(19) 0.053 Uiso 1 1 d D U
O7 O 0.45565(11) 0.57419(18) 0.04370(14) 0.0396(8) Uani 1 1 d D .
H7A H 0.4941(15) 0.586(3) 0.0350(19) 0.059 Uiso 1 1 d D U
H7B H 0.4442(16) 0.520(3) 0.027(2) 0.059 Uiso 1 1 d D U
O8 O 0.35339(11) 0.8229(2) 0.50290(16) 0.0479(9) Uani 1 1 d D .
H8A H 0.3846(17) 0.867(3) 0.520(2) 0.072 Uiso 1 1 d D U
H8B H 0.3634(19) 0.765(2) 0.507(2) 0.072 Uiso 1 1 d D U
O9 O -0.09855(11) 0.2701(2) -0.01431(19) 0.0600(11) Uani 1 1 d D .
H9A H -0.0632(17) 0.261(3) -0.016(2) 0.090 Uiso 1 1 d D U
H9B H -0.108(2) 0.327(3) -0.009(2) 0.090 Uiso 1 1 d D U
O10 O 0.18516(12) 0.6425(2) 0.49421(17) 0.0565(10) Uani 1 1 d D .
H10A H 0.1545(19) 0.679(3) 0.499(2) 0.085 Uiso 1 1 d D U
H10B H 0.177(2) 0.585(3) 0.502(3) 0.085 Uiso 1 1 d D U

loop_
_atom_site_aniso_label
_atom_site_aniso_U_11
_atom_site_aniso_U_22
_atom_site_aniso_U_33
_atom_site_aniso_U_23
_atom_site_aniso_U_13
_atom_site_aniso_U_12
Cu1 0.01653(17) 0.01530(19) 0.0246(5) -0.0005(2) -0.00222(18) 0.00154(13)
N11 0.0174(12) 0.0160(13) 0.015(3) 0.0012(15) -0.0008(12) 0.0036(9)
C11 0.0212(15) 0.0217(17) 0.018(4) -0.002(2) 0.0019(16) -0.0012(12)
C12 0.0271(16) 0.0191(16) 0.015(3) 0.0018(17) -0.0013(16) 0.0023(12)
C13 0.0205(15) 0.0200(17) 0.026(4) -0.002(2) -0.0038(16) 0.0035(12)
C14 0.0191(15) 0.0205(17) 0.023(4) 0.000(2) 0.0014(16) 0.0031(12)
C15 0.0173(14) 0.0164(15) 0.018(3) -0.0023(18) -0.0002(15) 0.0025(11)
C16 0.0209(14) 0.0138(15) 0.019(3) -0.0036(18) 0.0003(15) 0.0015(11)
C17 0.0227(15) 0.0201(17) 0.021(4) -0.002(2) -0.0007(16) 0.0017(12)
C18 0.0265(17) 0.0254(18) 0.024(4) 0.000(2) 0.0060(18) -0.0005(13)
C19 0.0352(18) 0.0213(17) 0.014(3) 0.0009(18) 0.0038(18) 0.0040(14)
C20 0.0234(16) 0.0273(19) 0.016(4) -0.002(2) -0.0018(17) 0.0027(13)
N20 0.0204(12) 0.0210(14) 0.014(3) 0.0015(17) -0.0006(13) 0.0004(10)
N21 0.0171(12) 0.0190(13) 0.015(3) -0.0012(14) 0.0010(13) 0.0012(10)
C21 0.0237(16) 0.0196(17) 0.014(3) 0.0014(17) -0.0011(16) 0.0013(12)
C22 0.0259(16) 0.0269(18) 0.019(4) -0.0014(18) -0.0017(17) -0.0012(13)
C23 0.0311(18) 0.0232(18) 0.028(4) -0.0049(19) 0.0063(19) -0.0016(14)
C24 0.0212(15) 0.0206(17) 0.020(3) 0.0022(18) 0.0025(16) 0.0015(12)
C25 0.0149(13) 0.0173(15) 0.016(3) 0.0009(17) 0.0031(15) -0.0034(11)
C26 0.0143(13) 0.0186(16) 0.020(3) 0.0016(17) 0.0037(15) 0.0004(11)
C27 0.0211(15) 0.0216(17) 0.024(4) 0.0007(18) 0.0022(17) 0.0036(12)
C28 0.0203(15) 0.0285(18) 0.025(4) 0.0023(19) -0.0022(17) 0.0034(13)
C29 0.0201(15) 0.035(2) 0.015(3) -0.0015(19) -0.0052(16) 0.0000(13)
C30 0.0230(16) 0.0221(17) 0.021(4) -0.0057(18) -0.0023(17) -0.0004(13)
N30 0.0153(12) 0.0178(13) 0.016(3) -0.0021(14) -0.0001(13) 0.0031(9)
N31 0.0167(12) 0.0217(14) 0.027(3) 0.0028(16) -0.0002(14) 0.0007(10)
C31 0.0197(15) 0.0321(19) 0.025(4) 0.001(2) 0.0018(17) 0.0032(13)
C32 0.0197(16) 0.039(2) 0.026(4) 0.007(2) 0.0039(17) 0.0082(14)
C33 0.0214(16) 0.041(2) 0.037(4) 0.016(2) 0.0007(19) -0.0024(15)
C34 0.0251(17) 0.0288(19) 0.036(4) 0.007(2) -0.0023(19) -0.0028(14)
C35 0.0176(14) 0.0216(16) 0.019(4) 0.0047(18) -0.0030(16) 0.0006(12)
C36 0.0183(14) 0.0209(17) 0.027(4) 0.0061(18) -0.0036(16) -0.0010(12)
C37 0.0234(16) 0.0240(18) 0.043(4) 0.001(2) -0.0020(19) -0.0033(13)
C38 0.0266(17) 0.0189(17) 0.052(4) -0.007(2) -0.007(2) -0.0004(14)
C39 0.0262(17) 0.0310(19) 0.036(4) -0.017(2) -0.0035(18) 0.0024(14)
C40 0.0238(16) 0.0254(18) 0.027(4) -0.005(2) -0.0005(18) -0.0004(13)
N40 0.0185(12) 0.0204(14) 0.022(3) -0.0002(15) -0.0017(14) 0.0019(10)
Cu2 0.01450(17) 0.0189(2) 0.0251(5) 0.0009(2) 0.00057(19) -0.00027(14)
N41 0.0184(12) 0.0207(14) 0.016(3) -0.0010(16) -0.0002(13) 0.0022(10)
C41 0.0232(15) 0.0249(18) 0.019(4) 0.004(2) 0.0011(16) 0.0036(13)
C42 0.0278(16) 0.0247(18) 0.018(3) -0.0011(18) -0.0019(17) -0.0009(13)
C43 0.0219(15) 0.0224(17) 0.026(4) 0.0059(19) -0.0051(17) -0.0026(12)
C44 0.0170(14) 0.0238(17) 0.028(4) 0.002(2) 0.0031(16) 0.0011(12)
C45 0.0165(14) 0.0189(16) 0.017(4) 0.0077(17) 0.0010(15) 0.0017(11)
C46 0.0185(14) 0.0201(16) 0.011(3) 0.0051(17) 0.0011(15) 0.0002(12)
C47 0.0218(15) 0.0268(18) 0.018(3) 0.0039(19) 0.0016(16) -0.0023(13)
C48 0.0270(17) 0.0298(19) 0.024(4) 0.002(2) 0.0066(18) -0.0011(14)
C49 0.0315(17) 0.0226(17) 0.020(3) 0.0000(18) 0.0000(17) -0.0061(13)
C50 0.0213(15) 0.0237(18) 0.026(4) 0.0027(19) -0.0035(17) -0.0034(13)
N50 0.0198(12) 0.0179(14) 0.026(3) 0.0027(15) -0.0013(13) -0.0026(10)
N51 0.0199(13) 0.0340(16) 0.024(3) -0.0011(16) 0.0007(15) 0.0029(11)
C51 0.0239(18) 0.058(3) 0.029(4) -0.003(3) 0.000(2) 0.0035(17)
C52 0.0262(18) 0.073(3) 0.029(4) 0.012(3) 0.0020(19) 0.0144(18)
C53 0.032(2) 0.046(2) 0.042(4) 0.016(2) 0.013(2) 0.0129(17)
C54 0.0275(17) 0.0305(19) 0.035(4) 0.004(2) 0.0062(19) 0.0049(14)
C55 0.0201(15) 0.0245(17) 0.023(4) -0.0013(19) 0.0065(17) 0.0032(12)
C56 0.0176(14) 0.0221(17) 0.017(3) -0.0045(17) 0.0076(16) 0.0035(12)
C57 0.0221(16) 0.0196(16) 0.034(4) -0.0021(19) 0.0075(18) -0.0013(12)
C58 0.0194(15) 0.0300(19) 0.032(4) -0.010(2) 0.0015(18) -0.0035(13)
C59 0.0210(15) 0.0291(18) 0.027(4) -0.0055(19) -0.0001(16) 0.0034(13)
C60 0.0222(16) 0.0237(17) 0.021(4) 0.0013(18) 0.0028(18) 0.0033(13)
N60 0.0166(12) 0.0196(14) 0.020(3) 0.0007(15) 0.0036(13) 0.0002(10)
N61 0.0183(13) 0.0273(16) 0.041(3) 0.0111(17) -0.0001(16) -0.0007(11)
C61 0.0250(18) 0.036(2) 0.047(5) 0.008(2) -0.005(2) -0.0034(15)
C62 0.0276(18) 0.051(2) 0.030(4) -0.006(2) -0.0051(19) -0.0106(16)
C63 0.0287(18) 0.039(2) 0.043(5) -0.016(2) -0.003(2) 0.0016(16)
C64 0.0280(18) 0.0243(18) 0.039(4) -0.009(2) -0.006(2) 0.0017(14)
C65 0.0196(15) 0.0205(17) 0.029(4) -0.0032(19) -0.0071(18) -0.0013(12)
C66 0.0190(15) 0.0210(17) 0.037(4) -0.0051(19) -0.0067(18) 0.0010(12)
C67 0.0250(17) 0.0251(19) 0.056(5) 0.008(2) 0.003(2) 0.0068(14)
C68 0.0267(18) 0.043(2) 0.062(5) 0.024(2) 0.006(2) 0.0062(16)
C69 0.0186(16) 0.057(3) 0.034(4) 0.010(2) -0.0010(17) -0.0045(15)
C70 0.0209(16) 0.031(2) 0.035(4) -0.001(2) -0.001(2) -0.0008(13)
N70 0.0190(13) 0.0223(15) 0.034(3) -0.0041(16) -0.0019(16) -0.0031(11)
Fe3 0.0171(2) 0.0232(2) 0.0242(6) 0.0037(3) 0.0015(2) 0.00089(17)
O71 0.0228(11) 0.0231(12) 0.023(3) -0.0015(13) 0.0059(13) -0.0012(9)
O72 0.0228(11) 0.0258(12) 0.031(2) 0.0055(12) 0.0055(11) -0.0027(9)
C73 0.0204(16) 0.0170(16) 0.029(4) 0.0049(18) -0.0005(18) 0.0042(12)
C74 0.0208(16) 0.0176(17) 0.023(5) 0.006(2) 0.003(2) 0.0055(12)
O75 0.0238(11) 0.0259(12) 0.020(2) -0.0005(13) 0.0013(11) -0.0049(9)
O76 0.0375(14) 0.0230(13) 0.022(3) 0.0001(14) 0.0084(16) 0.0019(10)
O81 0.0214(11) 0.0298(12) 0.031(2) 0.0095(13) 0.0048(11) -0.0023(9)
O82 0.0226(12) 0.0439(15) 0.057(3) 0.0055(15) 0.0055(13) -0.0099(10)
C83 0.0229(16) 0.036(2) 0.027(4) 0.000(2) 0.0039(17) -0.0027(14)
C84 0.0254(16) 0.036(2) 0.009(3) 0.0007(19) 0.0058(16) -0.0001(14)
O85 0.0182(10) 0.0276(12) 0.029(2) 0.0075(12) 0.0006(11) 0.0013(9)
O86 0.0191(11) 0.0479(15) 0.032(2) 0.0071(14) 0.0025(12) 0.0077(10)
O91 0.0234(11) 0.0272(12) 0.015(2) 0.0015(13) 0.0005(11) 0.0046(9)
O92 0.0225(11) 0.0290(13) 0.019(4) 0.0004(16) -0.0004(15) 0.0028(9)
C93 0.0109(14) 0.0247(18) 0.025(6) 0.002(2) 0.001(2) -0.0033(12)
C94 0.0164(14) 0.0193(17) 0.020(5) 0.001(2) 0.0009(18) -0.0036(12)
O95 0.0227(11) 0.0258(12) 0.016(3) 0.0020(14) 0.0013(13) 0.0053(9)
O96 0.0342(13) 0.0292(13) 0.023(2) 0.0052(13) -0.0018(12) 0.0113(10)
N97 0.0257(15) 0.043(2) 0.020(3) 0.0098(18) -0.0062(16) -0.0050(13)
O97 0.0352(14) 0.0493(16) 0.032(3) 0.0029(15) 0.0095(14) 0.0028(11)
O98 0.0360(14) 0.0421(15) 0.049(3) 0.0129(15) -0.0010(14) -0.0121(11)
O99 0.0389(14) 0.0324(14) 0.040(3) 0.0032(15) 0.0095(13) 0.0044(11)
O1 0.0315(13) 0.0269(14) 0.035(3) 0.0040(13) -0.0020(14) 0.0005(10)
O2 0.0283(12) 0.0243(13) 0.011(3) 0.0019(13) -0.0005(13) -0.0044(9)
O3 0.0302(13) 0.0295(13) 0.040(3) 0.0050(14) -0.0031(13) -0.0054(11)
O4 0.0285(13) 0.0265(13) 0.052(3) -0.0074(15) 0.0060(13) -0.0020(10)
O5 0.0275(12) 0.0322(14) 0.056(3) 0.0031(15) -0.0045(14) -0.0011(11)
O6 0.0282(13) 0.0363(14) 0.042(3) 0.0061(15) 0.0079(13) 0.0011(11)
O7 0.0350(14) 0.0324(14) 0.052(3) -0.0029(15) 0.0045(14) -0.0034(11)
O8 0.0374(15) 0.0352(15) 0.071(3) 0.0044(17) 0.0056(15) 0.0056(12)
O9 0.0249(13) 0.0531(18) 0.102(3) -0.010(2) 0.0088(17) 0.0012(13)
O10 0.0322(15) 0.084(2) 0.053(3) -0.012(2) 0.0023(15) 0.0017(15)

loop_
_atom_type_symbol
_atom_type_description
_atom_type_scat_dispersion_real
_atom_type_scat_dispersion_imag
_atom_type_scat_source
C C 0.0048 0.0021 'International Tables Vol C Tables 4.2.6.8 and 6.1.1.4'
H H 0.0000 0.0000 'International Tables Vol C Tables 4.2.6.8 and 6.1.1.4'
N N 0.0087 0.0042 'International Tables Vol C Tables 4.2.6.8 and 6.1.1.4'
O O 0.0151 0.0080 'International Tables Vol C Tables 4.2.6.8 and 6.1.1.4'
Fe Fe 0.3685 1.0545 'International Tables Vol C Tables 4.2.6.8 and 6.1.1.4'
Cu Cu 0.2831 1.5892 'International Tables Vol C Tables 4.2.6.8 and 6.1.1.4'

loop_
_geom_angle_atom_site_label_1
_geom_angle_atom_site_label_2
_geom_angle_atom_site_label_3
_geom_angle
N30 Cu1 N21 80.86(11)
N30 Cu1 N11 167.05(11)
N21 Cu1 N11 94.02(10)
N30 Cu1 N40 97.16(10)
N21 Cu1 N40 165.96(11)
N11 Cu1 N40 90.63(10)
N30 Cu1 N20 91.75(11)
N21 Cu1 N20 92.67(10)
N11 Cu1 N20 76.54(11)
N40 Cu1 N20 101.30(11)
N30 Cu1 N31 94.74(10)
N21 Cu1 N31 90.32(11)
N11 Cu1 N31 97.18(11)
N40 Cu1 N31 75.95(11)
N20 Cu1 N31 173.21(9)
C11 N11 C15 119.1(3)
C11 N11 Cu1 121.4(2)
C15 N11 Cu1 119.2(2)
N11 C11 C12 122.9(3)
N11 C11 H11 118.6
C12 C11 H11 118.6
C13 C12 C11 118.2(4)
C13 C12 H12 120.9
C11 C12 H12 120.9
C12 C13 C14 119.6(3)
C12 C13 H13 120.2
C14 C13 H13 120.2
C13 C14 C15 119.7(3)
C13 C14 H14 120.1
C15 C14 H14 120.1
N11 C15 C14 120.6(3)
N11 C15 C16 116.7(3)
C14 C15 C16 122.7(3)
N20 C16 C17 121.5(3)
N20 C16 C15 115.7(3)
C17 C16 C15 122.9(3)
C18 C17 C16 119.7(3)
C18 C17 H17 120.1
C16 C17 H17 120.1
C19 C18 C17 119.0(3)
C19 C18 H18 120.5
C17 C18 H18 120.5
C18 C19 C20 118.5(4)
C18 C19 H19 120.8
C20 C19 H19 120.8
N20 C20 C19 123.3(3)
N20 C20 H20 118.3
C19 C20 H20 118.3
C20 N20 C16 118.0(3)
C20 N20 Cu1 130.3(2)
C16 N20 Cu1 111.3(3)
C21 N21 C25 119.0(3)
C21 N21 Cu1 126.4(2)
C25 N21 Cu1 114.1(2)
N21 C21 C22 122.5(3)
N21 C21 H21 118.8
C22 C21 H21 118.8
C23 C22 C21 118.6(3)
C23 C22 H22 120.7
C21 C22 H22 120.7
C22 C23 C24 119.6(3)
C22 C23 H23 120.2
C24 C23 H23 120.2
C23 C24 C25 119.1(3)
C23 C24 H24 120.4
C25 C24 H24 120.4
N21 C25 C24 121.2(3)
N21 C25 C26 115.1(3)
C24 C25 C26 123.7(3)
N30 C26 C27 121.3(3)
N30 C26 C25 115.1(3)
C27 C26 C25 123.5(3)
C26 C27 C28 119.7(3)
C26 C27 H27 120.2
C28 C27 H27 120.2
C27 C28 C29 118.7(3)
C27 C28 H28 120.6
C29 C28 H28 120.6
C30 C29 C28 118.8(4)
C30 C29 H29 120.6
C28 C29 H29 120.6
N30 C30 C29 122.7(3)
N30 C30 H30 118.7
C29 C30 H30 118.7
C30 N30 C26 118.8(3)
C30 N30 Cu1 126.6(2)
C26 N30 Cu1 114.3(2)
C31 N31 C35 118.0(3)
C31 N31 Cu1 130.4(2)
C35 N31 Cu1 111.3(2)
N31 C31 C32 123.5(3)
N31 C31 H31 118.3
C32 C31 H31 118.3
C33 C32 C31 118.0(4)
C33 C32 H32 121.0
C31 C32 H32 121.0
C34 C33 C32 119.6(4)
C34 C33 H33 120.2
C32 C33 H33 120.2
C33 C34 C35 119.5(3)
C33 C34 H34 120.2
C35 C34 H34 120.2
N31 C35 C34 121.4(4)
N31 C35 C36 115.9(3)
C34 C35 C36 122.7(3)
N40 C36 C37 119.9(4)
N40 C36 C35 117.1(3)
C37 C36 C35 123.0(3)
C38 C37 C36 120.1(4)
C38 C37 H37 119.9
C36 C37 H37 119.9
C37 C38 C39 119.8(3)
C37 C38 H38 120.1
C39 C38 H38 120.1
C38 C39 C40 117.9(4)
C38 C39 H39 121.0
C40 C39 H39 121.0
N40 C40 C39 122.5(4)
N40 C40 H40 118.7
C39 C40 H40 118.7
C40 N40 C36 119.7(3)
C40 N40 Cu1 120.9(2)
C36 N40 Cu1 119.2(3)
N60 Cu2 N41 168.70(10)
N60 Cu2 N51 78.84(11)
N41 Cu2 N51 96.51(11)
N60 Cu2 N70 94.46(11)
N41 Cu2 N70 92.13(10)
N51 Cu2 N70 166.30(10)
N60 Cu2 N50 91.61(10)
N41 Cu2 N50 78.63(11)
N51 Cu2 N50 96.79(10)
N70 Cu2 N50 95.32(12)
N60 Cu2 N61 93.73(10)
N41 Cu2 N61 96.76(11)
N51 Cu2 N61 92.30(12)
N70 Cu2 N61 76.09(13)
N50 Cu2 N61 170.20(11)
C41 N41 C45 119.0(3)
C41 N41 Cu2 124.4(2)
C45 N41 Cu2 116.6(2)
N41 C41 C42 122.8(3)
N41 C41 H41 118.6
C42 C41 H41 118.6
C43 C42 C41 118.3(4)
C43 C42 H42 120.9
C41 C42 H42 120.9
C44 C43 C42 119.8(3)
C44 C43 H43 120.1
C42 C43 H43 120.1
C43 C44 C45 119.6(3)
C43 C44 H44 120.2
C45 C44 H44 120.2
N41 C45 C44 120.6(3)
N41 C45 C46 116.2(3)
C44 C45 C46 123.2(3)
N50 C46 C47 121.8(3)
N50 C46 C45 115.5(3)
C47 C46 C45 122.7(3)
C48 C47 C46 119.1(3)
C48 C47 H47 120.4
C46 C47 H47 120.4
C47 C48 C49 119.4(3)
C47 C48 H48 120.3
C49 C48 H48 120.3
C48 C49 C50 118.2(4)
C48 C49 H49 120.9
C50 C49 H49 120.9
N50 C50 C49 123.3(3)
N50 C50 H50 118.4
C49 C50 H50 118.4
C50 N50 C46 118.2(3)
C50 N50 Cu2 128.8(2)
C46 N50 Cu2 113.0(2)
C51 N51 C55 118.3(3)
C51 N51 Cu2 128.6(2)
C55 N51 Cu2 112.9(2)
N51 C51 C52 123.4(4)
N51 C51 H51 118.3
C52 C51 H51 118.3
C51 C52 C53 118.6(4)
C51 C52 H52 120.7
C53 C52 H52 120.7
C52 C53 C54 118.9(4)
C52 C53 H53 120.6
C54 C53 H53 120.6
C53 C54 C55 119.8(3)
C53 C54 H54 120.1
C55 C54 H54 120.1
N51 C55 C54 121.0(4)
N51 C55 C56 115.4(3)
C54 C55 C56 123.6(3)
N60 C56 C57 120.7(3)
N60 C56 C55 116.2(3)
C57 C56 C55 123.1(3)
C58 C57 C56 119.6(3)
C58 C57 H57 120.2
C56 C57 H57 120.2
C57 C58 C59 119.6(3)
C57 C58 H58 120.2
C59 C58 H58 120.2
C58 C59 C60 118.1(4)
C58 C59 H59 121.0
C60 C59 H59 121.0
N60 C60 C59 123.1(3)
N60 C60 H60 118.5
C59 C60 H60 118.5
C60 N60 C56 119.1(3)
C60 N60 Cu2 124.1(2)
C56 N60 Cu2 116.4(2)
C61 N61 C65 118.3(3)
C61 N61 Cu2 126.1(2)
C65 N61 Cu2 114.9(3)
N61 C61 C62 123.8(4)
N61 C61 H61 118.1
C62 C61 H61 118.1
C63 C62 C61 117.7(4)
C63 C62 H62 121.1
C61 C62 H62 121.1
C64 C63 C62 119.3(4)
C64 C63 H63 120.4
C62 C63 H63 120.4
C63 C64 C65 119.6(4)
C63 C64 H64 120.2
C65 C64 H64 120.2
N61 C65 C64 121.1(4)
N61 C65 C66 116.3(3)
C64 C65 C66 122.6(3)
N70 C66 C67 119.5(4)
N70 C66 C65 116.4(3)
C67 C66 C65 124.1(3)
C68 C67 C66 120.6(4)
C68 C67 H67 119.7
C66 C67 H67 119.7
C67 C68 C69 119.5(4)
C67 C68 H68 120.2
C69 C68 H68 120.2
C70 C69 C68 117.9(4)
C70 C69 H69 121.1
C68 C69 H69 121.1
N70 C70 C69 122.9(4)
N70 C70 H70 118.6
C69 C70 H70 118.6
C70 N70 C66 119.7(3)
C70 N70 Cu2 125.0(2)
C66 N70 Cu2 115.4(3)
O91 Fe3 O75 167.19(8)
O91 Fe3 O85 92.52(10)
O75 Fe3 O85 97.36(10)
O91 Fe3 O95 81.43(11)
O75 Fe3 O95 90.39(12)
O85 Fe3 O95 167.18(11)
O91 Fe3 O81 95.13(10)
O75 Fe3 O81 94.57(10)
O85 Fe3 O81 80.30(8)
O95 Fe3 O81 88.95(9)
O91 Fe3 O71 90.55(10)
O75 Fe3 O71 80.50(10)
O85 Fe3 O71 95.03(9)
O95 Fe3 O71 96.31(9)
O81 Fe3 O71 172.78(11)
C73 O71 Fe3 115.4(2)
O72 C73 O71 126.7(3)
O72 C73 C74 119.7(4)
O71 C73 C74 113.7(3)
O76 C74 O75 125.2(4)
O76 C74 C73 120.9(3)
O75 C74 C73 113.8(4)
C74 O75 Fe3 116.2(3)
C83 O81 Fe3 116.5(2)
O82 C83 O81 126.6(3)
O82 C83 C84 120.1(3)
O81 C83 C84 113.3(3)
O86 C84 O85 126.1(3)
O86 C84 C83 120.5(3)
O85 C84 C83 113.4(3)
C84 O85 Fe3 116.5(2)
C93 O91 Fe3 115.1(3)
O92 C93 O91 126.2(4)
O92 C93 C94 120.7(4)
O91 C93 C94 113.1(5)
O96 C94 O95 126.8(3)
O96 C94 C93 118.2(5)
O95 C94 C93 115.0(3)
C94 O95 Fe3 114.3(2)
O99 N97 O97 120.7(3)
O99 N97 O98 120.0(3)
O97 N97 O98 119.2(3)
H1A O1 H1B 111(3)
H2A O2 H2B 113(3)
H3A O3 H3B 111(3)
H4A O4 H4B 113(4)
H5A O5 H5B 115(4)
H6A O6 H6B 113(3)
H7A O7 H7B 108(3)
H8A O8 H8B 112(3)
H9A O9 H9B 114(4)
H10A O10 H10B 109(4)

loop_
_geom_bond_atom_site_label_1
_geom_bond_atom_site_label_2
_geom_bond_distance
Cu1 N30 2.022(3)
Cu1 N21 2.028(3)
Cu1 N11 2.030(2)
Cu1 N40 2.038(3)
Cu1 N20 2.285(3)
Cu1 N31 2.304(3)
N11 C11 1.344(4)
N11 C15 1.352(4)
C11 C12 1.383(4)
C11 H11 0.9500
C12 C13 1.376(4)
C12 H12 0.9500
C13 C14 1.385(5)
C13 H13 0.9500
C14 C15 1.389(4)
C14 H14 0.9500
C15 C16 1.487(5)
C16 N20 1.351(4)
C16 C17 1.389(4)
C17 C18 1.380(5)
C17 H17 0.9500
C18 C19 1.375(4)
C18 H18 0.9500
C19 C20 1.384(5)
C19 H19 0.9500
C20 N20 1.341(5)
C20 H20 0.9500
N21 C21 1.342(4)
N21 C25 1.350(4)
C21 C22 1.380(5)
C21 H21 0.9500
C22 C23 1.375(4)
C22 H22 0.9500
C23 C24 1.383(5)
C23 H23 0.9500
C24 C25 1.388(4)
C24 H24 0.9500
C25 C26 1.474(5)
C26 N30 1.355(4)
C26 C27 1.379(4)
C27 C28 1.382(5)
C27 H27 0.9500
C28 C29 1.385(5)
C28 H28 0.9500
C29 C30 1.382(5)
C29 H29 0.9500
C30 N30 1.331(4)
C30 H30 0.9500
N31 C31 1.342(5)
N31 C35 1.347(4)
C31 C32 1.382(5)
C31 H31 0.9500
C32 C33 1.375(5)
C32 H32 0.9500
C33 C34 1.373(5)
C33 H33 0.9500
C34 C35 1.391(5)
C34 H34 0.9500
C35 C36 1.473(5)
C36 N40 1.357(4)
C36 C37 1.391(4)
C37 C38 1.372(5)
C37 H37 0.9500
C38 C39 1.378(5)
C38 H38 0.9500
C39 C40 1.390(5)
C39 H39 0.9500
C40 N40 1.337(5)
C40 H40 0.9500
Cu2 N60 2.031(3)
Cu2 N41 2.030(2)
Cu2 N51 2.146(3)
Cu2 N70 2.158(3)
Cu2 N50 2.159(3)
Cu2 N61 2.184(3)
N41 C41 1.337(4)
N41 C45 1.357(4)
C41 C42 1.384(4)
C41 H41 0.9500
C42 C43 1.377(5)
C42 H42 0.9500
C43 C44 1.372(5)
C43 H43 0.9500
C44 C45 1.394(4)
C44 H44 0.9500
C45 C46 1.475(5)
C46 N50 1.348(4)
C46 C47 1.389(4)
C47 C48 1.378(5)
C47 H47 0.9500
C48 C49 1.379(4)
C48 H48 0.9500
C49 C50 1.384(5)
C49 H49 0.9500
C50 N50 1.336(4)
C50 H50 0.9500
N51 C51 1.337(5)
N51 C55 1.356(4)
C51 C52 1.378(6)
C51 H51 0.9500
C52 C53 1.379(5)
C52 H52 0.9500
C53 C54 1.384(5)
C53 H53 0.9500
C54 C55 1.387(5)
C54 H54 0.9500
C55 C56 1.473(5)
C56 N60 1.350(4)
C56 C57 1.392(4)
C57 C58 1.375(5)
C57 H57 0.9500
C58 C59 1.378(5)
C58 H58 0.9500
C59 C60 1.382(4)
C59 H59 0.9500
C60 N60 1.332(4)
C60 H60 0.9500
N61 C61 1.327(5)
N61 C65 1.344(4)
C61 C62 1.387(5)
C61 H61 0.9500
C62 C63 1.377(5)
C62 H62 0.9500
C63 C64 1.374(6)
C63 H63 0.9500
C64 C65 1.394(5)
C64 H64 0.9500
C65 C66 1.472(5)
C66 N70 1.363(4)
C66 C67 1.388(5)
C67 C68 1.365(6)
C67 H67 0.9500
C68 C69 1.386(5)
C68 H68 0.9500
C69 C70 1.381(5)
C69 H69 0.9500
C70 N70 1.329(5)
C70 H70 0.9500
Fe3 O91 1.995(3)
Fe3 O75 1.996(3)
Fe3 O85 2.003(2)
Fe3 O95 2.009(2)
Fe3 O81 2.010(2)
Fe3 O71 2.022(2)
O71 C73 1.284(4)
O72 C73 1.227(4)
C73 C74 1.557(5)
C74 O76 1.226(5)
C74 O75 1.287(4)
O81 C83 1.289(4)
O82 C83 1.221(4)
C83 C84 1.564(5)
C84 O86 1.217(4)
C84 O85 1.294(4)
O91 C93 1.291(5)
O92 C93 1.221(4)
C93 C94 1.566(5)
C94 O96 1.223(4)
C94 O95 1.275(4)
N97 O99 1.251(4)
N97 O97 1.258(4)
N97 O98 1.260(4)
O1 H1A 0.82(3)
O1 H1B 0.83(3)
O2 H2A 0.83(3)
O2 H2B 0.83(3)
O3 H3A 0.88(3)
O3 H3B 0.77(3)
O4 H4A 0.79(3)
O4 H4B 0.82(3)
O5 H5A 0.84(3)
O5 H5B 0.78(3)
O6 H6A 0.84(3)
O6 H6B 0.81(3)
O7 H7A 0.93(3)
O7 H7B 0.87(3)
O8 H8A 0.98(3)
O8 H8B 0.83(3)
O9 H9A 0.82(4)
O9 H9B 0.82(4)
O10 H10A 0.88(4)
O10 H10B 0.85(4)

loop_
_geom_torsion_atom_site_label_1
_geom_torsion_atom_site_label_2
_geom_torsion_atom_site_label_3
_geom_torsion_atom_site_label_4
_geom_torsion
C15 N11 C11 C12 0.8(5)
Cu1 N11 C11 C12 -173.0(2)
N11 C11 C12 C13 0.0(5)
C11 C12 C13 C14 -0.7(5)
C12 C13 C14 C15 0.6(5)
C11 N11 C15 C14 -1.0(5)
Cu1 N11 C15 C14 173.0(2)
C11 N11 C15 C16 -179.7(3)
Cu1 N11 C15 C16 -5.8(4)
C13 C14 C15 N11 0.3(5)
C13 C14 C15 C16 178.9(3)
N11 C15 C16 N20 -1.0(4)
C14 C15 C16 N20 -179.7(3)
N11 C15 C16 C17 179.5(3)
C14 C15 C16 C17 0.8(5)
N20 C16 C17 C18 1.5(5)
C15 C16 C17 C18 -178.9(3)
C16 C17 C18 C19 0.0(5)
C17 C18 C19 C20 -1.3(5)
C18 C19 C20 N20 1.3(5)
C19 C20 N20 C16 0.1(5)
C19 C20 N20 Cu1 171.3(2)
C17 C16 N20 C20 -1.6(5)
C15 C16 N20 C20 178.9(3)
C17 C16 N20 Cu1 -174.3(2)
C15 C16 N20 Cu1 6.1(3)
C25 N21 C21 C22 0.0(5)
Cu1 N21 C21 C22 -171.7(2)
N21 C21 C22 C23 0.3(5)
C21 C22 C23 C24 0.0(5)
C22 C23 C24 C25 -0.5(5)
C21 N21 C25 C24 -0.5(5)
Cu1 N21 C25 C24 172.2(2)
C21 N21 C25 C26 179.5(3)
Cu1 N21 C25 C26 -7.8(3)
C23 C24 C25 N21 0.8(5)
C23 C24 C25 C26 -179.3(3)
N21 C25 C26 N30 7.1(4)
C24 C25 C26 N30 -172.9(3)
N21 C25 C26 C27 -170.0(3)
C24 C25 C26 C27 10.1(5)
N30 C26 C27 C28 -1.6(5)
C25 C26 C27 C28 175.2(3)
C26 C27 C28 C29 1.5(5)
C27 C28 C29 C30 -0.1(5)
C28 C29 C30 N30 -1.3(5)
C29 C30 N30 C26 1.2(5)
C29 C30 N30 Cu1 -172.0(2)
C27 C26 N30 C30 0.3(5)
C25 C26 N30 C30 -176.8(3)
C27 C26 N30 Cu1 174.3(2)
C25 C26 N30 Cu1 -2.8(4)
C35 N31 C31 C32 -0.6(5)
Cu1 N31 C31 C32 -174.5(2)
N31 C31 C32 C33 1.0(5)
C31 C32 C33 C34 -0.5(5)
C32 C33 C34 C35 -0.3(5)
C31 N31 C35 C34 -0.3(5)
Cu1 N31 C35 C34 174.7(2)
C31 N31 C35 C36 180.0(3)
Cu1 N31 C35 C36 -5.0(3)
C33 C34 C35 N31 0.8(5)
C33 C34 C35 C36 -179.6(3)
N31 C35 C36 N40 0.5(4)
C34 C35 C36 N40 -179.2(3)
N31 C35 C36 C37 -179.6(3)
C34 C35 C36 C37 0.8(5)
N40 C36 C37 C38 0.1(5)
C35 C36 C37 C38 -179.9(3)
C36 C37 C38 C39 -0.4(5)
C37 C38 C39 C40 0.3(5)
C38 C39 C40 N40 0.1(5)
C39 C40 N40 C36 -0.4(5)
C39 C40 N40 Cu1 174.5(2)
C37 C36 N40 C40 0.3(5)
C35 C36 N40 C40 -179.7(3)
C37 C36 N40 Cu1 -174.7(2)
C35 C36 N40 Cu1 5.3(4)
C45 N41 C41 C42 -0.7(5)
Cu2 N41 C41 C42 176.7(3)
N41 C41 C42 C43 -0.2(5)
C41 C42 C43 C44 1.2(5)
C42 C43 C44 C45 -1.2(5)
C41 N41 C45 C44 0.7(5)
Cu2 N41 C45 C44 -176.9(2)
C41 N41 C45 C46 -179.4(3)
Cu2 N41 C45 C46 3.0(4)
C43 C44 C45 N41 0.2(5)
C43 C44 C45 C46 -179.7(3)
N41 C45 C46 N50 -2.6(4)
C44 C45 C46 N50 177.2(3)
N41 C45 C46 C47 177.5(3)
C44 C45 C46 C47 -2.6(5)
N50 C46 C47 C48 0.3(5)
C45 C46 C47 C48 -179.9(3)
C46 C47 C48 C49 -1.1(5)
C47 C48 C49 C50 0.6(5)
C48 C49 C50 N50 0.9(5)
C49 C50 N50 C46 -1.7(5)
C49 C50 N50 Cu2 178.6(3)
C47 C46 N50 C50 1.1(5)
C45 C46 N50 C50 -178.7(3)
C47 C46 N50 Cu2 -179.1(3)
C45 C46 N50 Cu2 1.0(4)
C55 N51 C51 C52 -0.1(6)
Cu2 N51 C51 C52 -174.7(3)
N51 C51 C52 C53 -1.4(6)
C51 C52 C53 C54 1.4(6)
C52 C53 C54 C55 0.0(5)
C51 N51 C55 C54 1.5(5)
Cu2 N51 C55 C54 176.9(3)
C51 N51 C55 C56 -177.6(3)
Cu2 N51 C55 C56 -2.2(4)
C53 C54 C55 N51 -1.5(5)
C53 C54 C55 C56 177.5(3)
N51 C55 C56 N60 6.0(4)
C54 C55 C56 N60 -173.1(3)
N51 C55 C56 C57 -173.0(3)
C54 C55 C56 C57 7.9(5)
N60 C56 C57 C58 -0.8(5)
C55 C56 C57 C58 178.1(3)
C56 C57 C58 C59 0.8(5)
C57 C58 C59 C60 0.1(5)
C58 C59 C60 N60 -1.2(5)
C59 C60 N60 C56 1.2(5)
C59 C60 N60 Cu2 -170.4(2)
C57 C56 N60 C60 -0.2(5)
C55 C56 N60 C60 -179.2(3)
C57 C56 N60 Cu2 172.1(2)
C55 C56 N60 Cu2 -6.9(4)
C65 N61 C61 C62 -0.1(5)
Cu2 N61 C61 C62 170.3(3)
N61 C61 C62 C63 -1.7(5)
C61 C62 C63 C64 1.9(5)
C62 C63 C64 C65 -0.4(5)
C61 N61 C65 C64 1.6(5)
Cu2 N61 C65 C64 -169.8(2)
C61 N61 C65 C66 -177.6(3)
Cu2 N61 C65 C66 11.0(3)
C63 C64 C65 N61 -1.4(5)
C63 C64 C65 C66 177.7(3)
N61 C65 C66 N70 -6.1(4)
C64 C65 C66 N70 174.7(3)
N61 C65 C66 C67 173.7(3)
C64 C65 C66 C67 -5.5(5)
N70 C66 C67 C68 -0.7(5)
C65 C66 C67 C68 179.5(3)
C66 C67 C68 C69 0.7(6)
C67 C68 C69 C70 -0.4(5)
C68 C69 C70 N70 0.2(5)
C69 C70 N70 C66 -0.3(5)
C69 C70 N70 Cu2 -177.7(2)
C67 C66 N70 C70 0.5(5)
C65 C66 N70 C70 -179.7(3)
C67 C66 N70 Cu2 178.2(2)
C65 C66 N70 Cu2 -2.0(3)
Fe3 O71 C73 O72 -173.8(3)
Fe3 O71 C73 C74 6.5(3)
O72 C73 C74 O76 -8.5(5)
O71 C73 C74 O76 171.2(3)
O72 C73 C74 O75 173.1(3)
O71 C73 C74 O75 -7.2(4)
O76 C74 O75 Fe3 -174.1(3)
C73 C74 O75 Fe3 4.2(3)
Fe3 O81 C83 O82 -179.9(4)
Fe3 O81 C83 C84 1.0(4)
O82 C83 C84 O86 -1.9(6)
O81 C83 C84 O86 177.2(4)
O82 C83 C84 O85 178.7(4)
O81 C83 C84 O85 -2.2(5)
O86 C84 O85 Fe3 -177.1(3)
C83 C84 O85 Fe3 2.3(4)
Fe3 O91 C93 O92 -171.0(3)
Fe3 O91 C93 C94 9.2(3)
O92 C93 C94 O96 -2.6(4)
O91 C93 C94 O96 177.3(3)
O92 C93 C94 O95 177.7(3)
O91 C93 C94 O95 -2.5(4)
O96 C94 O95 Fe3 174.9(2)
C93 C94 O95 Fe3 -5.4(3)
